data_4333546
loop_
_publ_author_name
'Nathalie S\'egaud'
'Jean-No\"el Rebilly'
'Katell S\'en\'echal-David'
'R\'egis Guillot'
'Laurianne Billon'
'Jean-Pierre Baltaze'
'Jonathan Farjon'
'Olivia Reinaud'
'Fr\'ed\'eric Banse'

_publ_contact_author_address
;Institut de Chimie Mol\'eculaire et des Mat\'eriaux d'Orsay,
UMR CNRS 8182,
b\^at. 420,
Universit\'e Paris Sud-11,
91405 Orsay,
FRANCE.
;
_publ_contact_author_email frederic.banse@u-psud.fr
_publ_contact_author_name 'Fr\'ed\'eric Banse'
_publ_section_title
;
 Iron Coordination Chemistry with New Ligands Containing Triazole and
 Pyridine Moieties. Comparison of the Coordination Ability of the N-Donors
;
_journal_name_full 'Inorganic Chemistry'
_journal_page_first 691
_journal_page_last 700
_journal_paper_doi 10.1021/ic301834x
_journal_volume 52
_journal_year 2013
_chemical_formula_moiety 'C25 H27 F3 Fe N5 O3 S, C F3 O3 S'
_chemical_formula_sum 'C26 H27 F6 Fe N5 O6 S2'
_chemical_formula_weight 739.50
_space_group_IT_number 15
_symmetry_cell_setting monoclinic
_symmetry_Int_Tables_number 15
_symmetry_space_group_name_Hall '-C 2yc'
_symmetry_space_group_name_H-M 'C 1 2/c 1'
_atom_sites_solution_hydrogens geom
_atom_sites_solution_primary direct
_atom_sites_solution_secondary difmap
_audit_creation_method SHELXL-97
_cell_angle_alpha 90.00
_cell_angle_beta 110.279(2)
_cell_angle_gamma 90.00
_cell_formula_units_Z 8
_cell_length_a 38.818(3)
_cell_length_b 8.5013(6)
_cell_length_c 19.9136(18)
_cell_measurement_reflns_used 3989
_cell_measurement_temperature 100(1)
_cell_measurement_theta_max 24.05
_cell_measurement_theta_min 2.18
_cell_volume 6164.2(9)
_computing_cell_refinement 'Bruker SMART'
_computing_data_collection 'Bruker SMART'
_computing_data_reduction 'Bruker SAINT'
_computing_structure_refinement 'SHELXL-97 (Sheldrick, 1997)'
_computing_structure_solution 'SHELXS-97 (Sheldrick, 1997)'
_diffrn_ambient_temperature 100(1)
_diffrn_measured_fraction_theta_full 0.990
_diffrn_measured_fraction_theta_max 0.985
_diffrn_measurement_device_type 'CCD area detector'
_diffrn_measurement_method 'phi and omega scans'
_diffrn_radiation_monochromator graphite
_diffrn_radiation_type MoK\a
_diffrn_radiation_wavelength 0.71073
_diffrn_reflns_av_R_equivalents 0.0810
_diffrn_reflns_av_sigmaI/netI 0.0766
_diffrn_reflns_limit_h_max 48
_diffrn_reflns_limit_h_min -47
_diffrn_reflns_limit_k_max 10
_diffrn_reflns_limit_k_min -10
_diffrn_reflns_limit_l_max 24
_diffrn_reflns_limit_l_min -24
_diffrn_reflns_number 32448
_diffrn_reflns_theta_full 26.00
_diffrn_reflns_theta_max 26.43
_diffrn_reflns_theta_min 1.12
_diffrn_source 'fine-focus sealed tube'
_diffrn_source_type 'kappa X8 APEX II Bruker ICMMO'
_exptl_absorpt_coefficient_mu 0.710
_exptl_absorpt_correction_T_max 0.9807
_exptl_absorpt_correction_T_min 0.9316
_exptl_absorpt_correction_type psi-scan
_exptl_absorpt_process_details SADABS
_exptl_crystal_colour 'pale yellow'
_exptl_crystal_density_diffrn 1.594
_exptl_crystal_description plate
_exptl_crystal_F_000 3024
_exptl_crystal_size_max 0.11
_exptl_crystal_size_mid 0.08
_exptl_crystal_size_min 0.03
_refine_diff_density_max 0.361
_refine_diff_density_min -0.449
_refine_diff_density_rms 0.081
_refine_ls_extinction_method none
_refine_ls_goodness_of_fit_ref 1.004
_refine_ls_hydrogen_treatment constr
_refine_ls_matrix_type full
_refine_ls_number_parameters 415
_refine_ls_number_reflns 6251
_refine_ls_number_restraints 0
_refine_ls_restrained_S_all 1.004
_refine_ls_R_factor_all 0.0969
_refine_ls_R_factor_gt 0.0436
_refine_ls_shift/su_max 0.001
_refine_ls_shift/su_mean 0.000
_refine_ls_structure_factor_coef Fsqd
_refine_ls_weighting_details 'calc w=1/[\s^2^(Fo^2^)+(0.0332P)^2^+11.4697P] where P=(Fo^2^+2Fc^2^)/3'
_refine_ls_weighting_scheme calc
_refine_ls_wR_factor_gt 0.0831
_refine_ls_wR_factor_ref 0.1010
_reflns_number_gt 3944
_reflns_number_total 6251
_reflns_threshold_expression >2sigma(I)
_cod_data_source_file ic301834x_si_006.cif
_cod_data_source_block 1204GuillotICMMO
_cod_original_sg_symbol_H-M 'C 2/c'
_cod_database_code 4333546

loop_
_symmetry_equiv_pos_as_xyz
'x, y, z'
'-x, y, -z+1/2'
'x+1/2, y+1/2, z'
'-x+1/2, y+1/2, -z+1/2'
'-x, -y, -z'
'x, -y, z-1/2'
'-x+1/2, -y+1/2, -z'
'x+1/2, -y+1/2, z-1/2'

loop_
_atom_site_label
_atom_site_type_symbol
_atom_site_fract_x
_atom_site_fract_y
_atom_site_fract_z
_atom_site_U_iso_or_equiv
_atom_site_adp_type
_atom_site_occupancy
_atom_site_symmetry_multiplicity
_atom_site_calc_flag
_atom_site_refinement_flags
C1 C 0.17835(9) 1.0563(4) 0.34371(19) 0.0244(8) Uani 1 1 d .
H1A H 0.1772 1.1146 0.3011 0.029 Uiso 1 1 calc R
H1B H 0.2031 1.0670 0.3780 0.029 Uiso 1 1 calc R
C2 C 0.15163(8) 1.1289(4) 0.37521(18) 0.0260(8) Uani 1 1 d .
H2A H 0.1630 1.2207 0.4030 0.031 Uiso 1 1 calc R
H2B H 0.1469 1.0538 0.4077 0.031 Uiso 1 1 calc R
C3 C 0.11520(8) 1.1776(4) 0.31956(17) 0.0216(7) Uani 1 1 d .
H3A H 0.1038 1.2549 0.3409 0.026 Uiso 1 1 calc R
H3B H 0.1201 1.2285 0.2802 0.026 Uiso 1 1 calc R
C4 C 0.18319(8) 0.7881(4) 0.39055(17) 0.0211(7) Uani 1 1 d .
H4A H 0.1942 0.8566 0.4313 0.025 Uiso 1 1 calc R
H4B H 0.2022 0.7170 0.3877 0.025 Uiso 1 1 calc R
C5 C 0.15394(8) 0.6927(3) 0.40442(17) 0.0190(7) Uani 1 1 d .
C6 C 0.16274(10) 0.6028(4) 0.46581(19) 0.0295(8) Uani 1 1 d .
H6 H 0.1867 0.6014 0.4982 0.035 Uiso 1 1 calc R
C7 C 0.13592(10) 0.5155(4) 0.47884(19) 0.0336(9) Uani 1 1 d .
H7 H 0.1415 0.4536 0.5197 0.040 Uiso 1 1 calc R
C8 C 0.10039(10) 0.5211(4) 0.43016(18) 0.0279(8) Uani 1 1 d .
H8 H 0.0816 0.4651 0.4383 0.033 Uiso 1 1 calc R
C9 C 0.09338(9) 0.6109(4) 0.36967(18) 0.0238(8) Uani 1 1 d .
H9 H 0.0696 0.6128 0.3366 0.029 Uiso 1 1 calc R
C10 C 0.06130(8) 1.1031(4) 0.22097(16) 0.0203(7) Uani 1 1 d .
H10A H 0.0543 1.2106 0.2263 0.024 Uiso 1 1 calc R
H10B H 0.0394 1.0381 0.2086 0.024 Uiso 1 1 calc R
C11 C 0.07706(8) 1.0953(4) 0.16183(17) 0.0196(7) Uani 1 1 d .
C12 C 0.06337(9) 1.1886(4) 0.10143(18) 0.0263(8) Uani 1 1 d .
H12 H 0.0453 1.2631 0.0981 0.032 Uiso 1 1 calc R
C13 C 0.07679(9) 1.1699(4) 0.04612(18) 0.0292(8) Uani 1 1 d .
H13 H 0.0675 1.2298 0.0046 0.035 Uiso 1 1 calc R
C14 C 0.10418(9) 1.0614(4) 0.05329(18) 0.0292(8) Uani 1 1 d .
H14 H 0.1139 1.0476 0.0170 0.035 Uiso 1 1 calc R
C15 C 0.11699(8) 0.9737(4) 0.11521(17) 0.0242(8) Uani 1 1 d .
H15 H 0.1356 0.9012 0.1200 0.029 Uiso 1 1 calc R
C16 C 0.19222(8) 0.8422(4) 0.27770(17) 0.0216(7) Uani 1 1 d .
H16A H 0.2181 0.8358 0.3062 0.026 Uiso 1 1 calc R
H16B H 0.1892 0.9230 0.2417 0.026 Uiso 1 1 calc R
C17 C 0.17967(8) 0.6874(4) 0.24150(16) 0.0213(7) Uani 1 1 d .
C18 C 0.20301(9) 0.5871(4) 0.22335(19) 0.0302(9) Uani 1 1 d .
H18 H 0.2276 0.6130 0.2344 0.036 Uiso 1 1 calc R
C19 C 0.18948(10) 0.4483(4) 0.18874(19) 0.0348(9) Uani 1 1 d .
H19 H 0.2048 0.3798 0.1757 0.042 Uiso 1 1 calc R
C20 C 0.15278(9) 0.4118(4) 0.17358(18) 0.0288(8) Uani 1 1 d .
H20 H 0.1431 0.3177 0.1510 0.035 Uiso 1 1 calc R
C21 C 0.13084(9) 0.5170(4) 0.19245(17) 0.0231(7) Uani 1 1 d .
H21 H 0.1061 0.4928 0.1817 0.028 Uiso 1 1 calc R
C22 C 0.06918(9) 1.0055(4) 0.34013(18) 0.0225(7) Uani 1 1 d .
H22A H 0.0534 0.9157 0.3210 0.027 Uiso 1 1 calc R
H22B H 0.0873 0.9740 0.3855 0.027 Uiso 1 1 calc R
C23 C 0.04672(9) 1.1342(4) 0.35307(18) 0.0234(8) Uani 1 1 d .
C24 C 0.02877(9) 1.2396(4) 0.35988(19) 0.0303(9) Uani 1 1 d .
H24 H 0.0145 1.3233 0.3653 0.036 Uiso 1 1 calc R
C25 C 0.02916(11) 0.7156(4) 0.0734(2) 0.0365(9) Uani 1 1 d .
C26 C 0.25727(11) 0.4017(5) 0.4170(2) 0.0404(10) Uani 1 1 d .
N1 N 0.17110(7) 0.8866(3) 0.32463(14) 0.0183(6) Uani 1 1 d .
N2 N 0.08854(7) 1.0477(3) 0.28991(13) 0.0182(6) Uani 1 1 d .
N3 N 0.11955(7) 0.6970(3) 0.35605(14) 0.0197(6) Uani 1 1 d .
N4 N 0.10381(7) 0.9881(3) 0.16908(14) 0.0187(6) Uani 1 1 d .
N5 N 0.14361(7) 0.6535(3) 0.22585(13) 0.0201(6) Uani 1 1 d .
O1 O 0.05946(6) 0.7455(3) 0.20988(12) 0.0260(5) Uani 1 1 d .
O2 O -0.00638(6) 0.7160(3) 0.16000(16) 0.0510(8) Uani 1 1 d .
O3 O 0.03374(7) 0.4943(3) 0.16345(14) 0.0377(6) Uani 1 1 d .
O4 O 0.28883(7) 0.5305(3) 0.33600(13) 0.0428(7) Uani 1 1 d .
O5 O 0.32070(6) 0.5280(3) 0.46461(13) 0.0345(6) Uani 1 1 d .
O6 O 0.26795(6) 0.6976(3) 0.41179(13) 0.0309(6) Uani 1 1 d .
F1 F 0.06053(6) 0.6742(3) 0.06544(12) 0.0569(7) Uani 1 1 d .
F2 F 0.02494(6) 0.8696(2) 0.06198(12) 0.0522(7) Uani 1 1 d .
F3 F 0.00171(6) 0.6452(2) 0.02218(12) 0.0568(7) Uani 1 1 d .
F11 F 0.25314(7) 0.4132(3) 0.48036(13) 0.0545(7) Uani 1 1 d .
F12 F 0.22343(6) 0.4092(3) 0.36729(13) 0.0561(7) Uani 1 1 d .
F13 F 0.27064(8) 0.2606(3) 0.41287(16) 0.0718(8) Uani 1 1 d .
S1 S 0.02827(2) 0.66108(10) 0.16108(5) 0.0257(2) Uani 1 1 d .
S2 S 0.28718(2) 0.55695(10) 0.40573(5) 0.0242(2) Uani 1 1 d .
Fe Fe 0.113624(11) 0.83321(5) 0.26110(2) 0.01764(12) Uani 1 1 d .

loop_
_atom_site_aniso_label
_atom_site_aniso_U_11
_atom_site_aniso_U_22
_atom_site_aniso_U_33
_atom_site_aniso_U_23
_atom_site_aniso_U_13
_atom_site_aniso_U_12
C1 0.0199(17) 0.0177(17) 0.032(2) -0.0016(15) 0.0047(15) -0.0040(15)
C2 0.0224(18) 0.0222(18) 0.028(2) -0.0073(15) 0.0017(15) -0.0021(15)
C3 0.0219(17) 0.0170(17) 0.0245(19) -0.0026(15) 0.0060(14) -0.0019(15)
C4 0.0182(17) 0.0256(18) 0.0175(18) 0.0038(14) 0.0037(14) 0.0017(15)
C5 0.0214(17) 0.0140(17) 0.0198(18) -0.0018(14) 0.0048(14) 0.0034(14)
C6 0.030(2) 0.0264(19) 0.027(2) -0.0003(16) 0.0035(16) -0.0062(16)
C7 0.045(2) 0.027(2) 0.026(2) 0.0024(17) 0.0078(18) -0.0105(18)
C8 0.038(2) 0.0213(18) 0.028(2) -0.0017(16) 0.0164(17) -0.0063(17)
C9 0.0225(18) 0.0197(17) 0.030(2) -0.0035(15) 0.0106(16) -0.0028(15)
C10 0.0210(17) 0.0163(16) 0.0217(19) 0.0021(14) 0.0048(14) 0.0027(14)
C11 0.0168(16) 0.0194(17) 0.0214(19) -0.0044(14) 0.0050(14) -0.0031(14)
C12 0.0220(18) 0.029(2) 0.026(2) 0.0056(16) 0.0054(15) 0.0049(16)
C13 0.0245(18) 0.038(2) 0.0222(19) 0.0060(17) 0.0040(15) -0.0001(18)
C14 0.0233(18) 0.041(2) 0.024(2) 0.0024(17) 0.0093(16) 0.0005(17)
C15 0.0166(17) 0.030(2) 0.024(2) -0.0019(16) 0.0040(15) -0.0005(15)
C16 0.0176(16) 0.0238(18) 0.0233(18) 0.0009(15) 0.0068(14) -0.0013(15)
C17 0.0183(16) 0.0280(19) 0.0165(18) 0.0033(15) 0.0047(14) 0.0012(15)
C18 0.0185(18) 0.041(2) 0.029(2) -0.0052(18) 0.0062(16) 0.0052(17)
C19 0.030(2) 0.043(2) 0.031(2) -0.0134(19) 0.0086(17) 0.0097(19)
C20 0.030(2) 0.0247(19) 0.027(2) -0.0020(16) 0.0053(16) 0.0027(17)
C21 0.0225(18) 0.0223(18) 0.0225(19) 0.0016(15) 0.0052(15) 0.0024(15)
C22 0.0223(18) 0.0216(18) 0.0249(19) 0.0020(15) 0.0097(15) 0.0024(15)
C23 0.0212(17) 0.0246(19) 0.0240(19) -0.0013(15) 0.0075(15) -0.0026(15)
C24 0.0223(19) 0.030(2) 0.041(2) -0.0098(18) 0.0130(17) -0.0024(17)
C25 0.039(2) 0.025(2) 0.030(2) -0.0067(17) -0.0068(19) 0.0018(18)
C26 0.047(3) 0.030(2) 0.043(3) -0.0028(19) 0.014(2) -0.005(2)
N1 0.0176(14) 0.0172(14) 0.0196(15) 0.0005(11) 0.0058(12) 0.0002(11)
N2 0.0158(13) 0.0170(14) 0.0199(15) 0.0013(11) 0.0036(11) 0.0003(11)
N3 0.0208(14) 0.0145(14) 0.0253(16) -0.0021(12) 0.0098(12) 0.0014(12)
N4 0.0163(13) 0.0193(14) 0.0194(15) -0.0002(12) 0.0046(11) -0.0018(12)
N5 0.0187(14) 0.0209(15) 0.0179(15) 0.0018(12) 0.0030(11) 0.0020(12)
O1 0.0213(12) 0.0250(13) 0.0260(14) -0.0022(11) 0.0007(11) -0.0089(10)
O2 0.0194(13) 0.0578(19) 0.073(2) -0.0158(16) 0.0120(14) 0.0107(13)
O3 0.0472(16) 0.0145(12) 0.0469(17) -0.0020(12) 0.0107(13) -0.0033(12)
O4 0.0406(16) 0.0671(19) 0.0231(14) -0.0044(13) 0.0141(12) 0.0075(14)
O5 0.0235(13) 0.0503(16) 0.0262(14) 0.0049(12) 0.0043(11) 0.0098(12)
O6 0.0246(13) 0.0258(13) 0.0432(16) -0.0005(12) 0.0128(12) 0.0011(11)
F1 0.0554(15) 0.0812(19) 0.0369(14) 0.0073(13) 0.0198(12) 0.0155(14)
F2 0.0651(16) 0.0275(12) 0.0406(15) 0.0037(10) -0.0111(12) -0.0056(12)
F3 0.0639(16) 0.0318(13) 0.0427(15) -0.0113(11) -0.0221(12) 0.0015(12)
F11 0.0675(16) 0.0550(15) 0.0485(16) 0.0075(13) 0.0297(13) -0.0172(13)
F12 0.0486(15) 0.0513(15) 0.0588(17) -0.0037(13) 0.0063(13) -0.0257(12)
F13 0.098(2) 0.0250(13) 0.095(2) -0.0030(14) 0.0364(18) 0.0062(14)
S1 0.0150(4) 0.0203(4) 0.0379(5) -0.0057(4) 0.0044(4) -0.0013(4)
S2 0.0233(4) 0.0281(5) 0.0221(5) -0.0007(4) 0.0090(4) 0.0038(4)
Fe 0.0147(2) 0.0157(2) 0.0210(3) 0.0000(2) 0.00429(19) 0.0000(2)

loop_
_atom_type_symbol
_atom_type_description
_atom_type_scat_dispersion_real
_atom_type_scat_dispersion_imag
_atom_type_scat_source
C C 0.0031 0.0016 'International Tables Vol C Tables 4.2.6.8 and 6.1.1.4'
H H 0.0000 0.0000 'International Tables Vol C Tables 4.2.6.8 and 6.1.1.4'
N N 0.0061 0.0033 'International Tables Vol C Tables 4.2.6.8 and 6.1.1.4'
O O 0.0109 0.0061 'International Tables Vol C Tables 4.2.6.8 and 6.1.1.4'
F F 0.0176 0.0103 'International Tables Vol C Tables 4.2.6.8 and 6.1.1.4'
S S 0.1246 0.1234 'International Tables Vol C Tables 4.2.6.8 and 6.1.1.4'
Fe Fe 0.3464 0.8445 'International Tables Vol C Tables 4.2.6.8 and 6.1.1.4'

loop_
_geom_angle_atom_site_label_1
_geom_angle_atom_site_label_2
_geom_angle_atom_site_label_3
_geom_angle
N1 C1 C2 113.7(3)
C1 C2 C3 113.9(3)
N2 C3 C2 115.5(3)
N1 C4 C5 116.1(3)
N3 C5 C6 121.8(3)
N3 C5 C4 118.7(3)
C6 C5 C4 119.5(3)
C7 C6 C5 119.7(3)
C6 C7 C8 119.0(3)
C9 C8 C7 118.7(3)
N3 C9 C8 122.9(3)
N2 C10 C11 110.9(2)
N4 C11 C12 121.9(3)
N4 C11 C10 116.8(3)
C12 C11 C10 121.2(3)
C13 C12 C11 119.4(3)
C14 C13 C12 119.0(3)
C13 C14 C15 118.8(3)
N4 C15 C14 123.1(3)
N1 C16 C17 111.5(2)
N5 C17 C18 121.8(3)
N5 C17 C16 115.8(3)
C18 C17 C16 122.4(3)
C19 C18 C17 119.3(3)
C18 C19 C20 119.1(3)
C21 C20 C19 118.9(3)
N5 C21 C20 122.7(3)
C23 C22 N2 113.9(3)
C24 C23 C22 176.4(4)
F1 C25 F2 107.7(3)
F1 C25 F3 108.2(3)
F2 C25 F3 107.1(3)
F1 C25 S1 111.7(3)
F2 C25 S1 111.9(3)
F3 C25 S1 110.1(3)
F13 C26 F11 107.8(3)
F13 C26 F12 107.6(3)
F11 C26 F12 106.7(3)
F13 C26 S2 111.6(3)
F11 C26 S2 110.8(3)
F12 C26 S2 112.1(3)
C4 N1 C16 109.7(2)
C4 N1 C1 110.2(2)
C16 N1 C1 108.0(2)
C4 N1 Fe 109.76(18)
C16 N1 Fe 104.84(18)
C1 N1 Fe 114.22(18)
C22 N2 C3 110.9(2)
C22 N2 C10 109.5(2)
C3 N2 C10 107.8(2)
C22 N2 Fe 110.02(18)
C3 N2 Fe 113.73(18)
C10 N2 Fe 104.75(18)
C5 N3 C9 117.9(3)
C5 N3 Fe 114.7(2)
C9 N3 Fe 127.3(2)
C15 N4 C11 117.8(3)
C15 N4 Fe 127.7(2)
C11 N4 Fe 113.6(2)
C21 N5 C17 118.2(3)
C21 N5 Fe 128.2(2)
C17 N5 Fe 113.6(2)
S1 O1 Fe 161.73(15)
O2 S1 O3 117.11(16)
O2 S1 O1 114.47(15)
O3 S1 O1 112.80(14)
O2 S1 C25 103.61(18)
O3 S1 C25 103.41(16)
O1 S1 C25 103.16(15)
O4 S2 O6 114.34(15)
O4 S2 O5 115.60(14)
O6 S2 O5 115.03(15)
O4 S2 C26 104.53(18)
O6 S2 C26 102.74(16)
O5 S2 C26 102.15(17)
O1 Fe N3 91.12(9)
O1 Fe N5 98.59(9)
N3 Fe N5 89.96(9)
O1 Fe N4 87.31(9)
N3 Fe N4 173.69(9)
N5 Fe N4 96.32(10)
O1 Fe N1 170.25(9)
N3 Fe N1 80.09(9)
N5 Fe N1 77.36(9)
N4 Fe N1 101.88(9)
O1 Fe N2 87.87(9)
N3 Fe N2 97.84(9)
N5 Fe N2 169.80(9)
N4 Fe N2 76.00(9)
N1 Fe N2 97.44(9)

loop_
_geom_bond_atom_site_label_1
_geom_bond_atom_site_label_2
_geom_bond_distance
C1 N1 1.494(4)
C1 C2 1.517(4)
C2 C3 1.521(4)
C3 N2 1.488(4)
C4 N1 1.489(4)
C4 C5 1.497(4)
C5 N3 1.349(4)
C5 C6 1.381(4)
C6 C7 1.375(5)
C7 C8 1.385(5)
C8 C9 1.371(4)
C9 N3 1.354(4)
C10 N2 1.489(4)
C10 C11 1.505(4)
C11 N4 1.351(4)
C11 C12 1.384(4)
C12 C13 1.381(4)
C13 C14 1.377(5)
C14 C15 1.378(5)
C15 N4 1.344(4)
C16 N1 1.490(4)
C16 C17 1.498(4)
C17 N5 1.355(4)
C17 C18 1.381(4)
C18 C19 1.376(5)
C19 C20 1.385(5)
C20 C21 1.374(4)
C21 N5 1.344(4)
C22 C23 1.476(4)
C22 N2 1.488(4)
C23 C24 1.172(4)
C25 F1 1.328(4)
C25 F2 1.329(4)
C25 F3 1.334(4)
C25 S1 1.819(4)
C26 F13 1.321(4)
C26 F11 1.329(4)
C26 F12 1.345(4)
C26 S2 1.823(4)
N1 Fe 2.197(2)
N2 Fe 2.234(2)
N3 Fe 2.160(3)
N4 Fe 2.180(3)
N5 Fe 2.179(3)
O1 S1 1.453(2)
O1 Fe 2.128(2)
O2 S1 1.417(2)
O3 S1 1.432(2)
O4 S2 1.430(2)
O5 S2 1.439(2)
O6 S2 1.436(2)
